data_4084487
loop_
_publ_author_name
'Hoggard, Bryce R.'
'Larsen, Christopher B.'
'Lucas, Nigel T.'

_publ_section_title
;
 Site Selectivity of [RuCp*]+Complexation in Cyclopenta[def]triphenylenes
;
_journal_issue 21
_journal_name_full Organometallics
_journal_page_first 6200
_journal_paper_doi 10.1021/om5008852
_journal_volume 33
_journal_year 2014
_chemical_formula_moiety 'C19 H12'
_chemical_formula_sum 'C19 H12'
_chemical_formula_weight 240.29
_chemical_name_systematic
; 
4H-Cyclopenta[def]triphenylene
;
_space_group_IT_number 14
_symmetry_cell_setting monoclinic
_symmetry_space_group_name_Hall '-P 2yn'
_symmetry_space_group_name_H-M 'P 1 21/n 1'
_atom_sites_solution_hydrogens geom
_atom_sites_solution_primary direct
_atom_sites_solution_secondary difmap
_audit_block_code ntl1364
_audit_creation_method SHELXL-97
_cell_angle_alpha 90.00
_cell_angle_beta 109.882(3)
_cell_angle_gamma 90.00
_cell_formula_units_Z 8
_cell_length_a 21.3643(5)
_cell_length_b 5.2360(1)
_cell_length_c 22.2066(5)
_cell_measurement_reflns_used 8685
_cell_measurement_temperature 100(2)
_cell_measurement_theta_max 76.470
_cell_measurement_theta_min 3.515
_cell_volume 2336.04(10)
_computing_cell_refinement 'CrysAlisPro (Agilent, V 1.171.36.28)'
_computing_data_collection 'CrysAlisPro (Agilent, V 1.171.36.28)'
_computing_data_reduction 'CrysAlisPro (Agilent, V 1.171.36.28)'
_computing_molecular_graphics 'ORTEP-3 (Farrugia, 2008)'
_computing_publication_material 'enCIFer (CCDC, 2014)'
_computing_structure_refinement 'SHELXL-97 (Sheldrick, 1997)'
_computing_structure_solution 'SHELXS-97 (Sheldrick, 1997)'
_diffrn_ambient_temperature 100(2)
_diffrn_crystal_treatment
; 
Crystal was attached with Paratone N oil to a 0.3 mm CryoLoop supported 
in a copper mounting pin, then quenched in a cold nitrogen gas from a gas
stream from an Oxford Cryosystems Cryostream.
;
_diffrn_detector_area_resol_mean 5.1725
_diffrn_measured_fraction_theta_full 0.999
_diffrn_measured_fraction_theta_max 0.987
_diffrn_measurement_device_type 'SuperNova, Dual, Cu at zero, Atlas'
_diffrn_measurement_method '\w scans'
_diffrn_radiation_monochromator mirror
_diffrn_radiation_source 'SuperNova (Cu) X-ray Source'
_diffrn_radiation_type CuK\a
_diffrn_radiation_wavelength 1.54184
_diffrn_reflns_av_R_equivalents 0.0252
_diffrn_reflns_av_sigmaI/netI 0.0226
_diffrn_reflns_limit_h_max 26
_diffrn_reflns_limit_h_min -26
_diffrn_reflns_limit_k_max 6
_diffrn_reflns_limit_k_min -4
_diffrn_reflns_limit_l_max 25
_diffrn_reflns_limit_l_min -27
_diffrn_reflns_number 15199
_diffrn_reflns_theta_full 67.00
_diffrn_reflns_theta_max 76.57
_diffrn_reflns_theta_min 3.53
_diffrn_standards_interval_count 0
_diffrn_standards_interval_time 0
_diffrn_standards_number 0
_exptl_absorpt_coefficient_mu 0.588
_exptl_absorpt_correction_T_max 0.9656
_exptl_absorpt_correction_T_min 0.6838
_exptl_absorpt_correction_type gaussian
_exptl_absorpt_process_details
;
CrysAlisPro, Agilent Technologies, Version 1.171.36.28.
Numerical absorption correction based on gaussian integration over 
a multifaceted crystal model.
;
_exptl_crystal_colour colorless
_exptl_crystal_density_diffrn 1.366
_exptl_crystal_density_method 'not measured'
_exptl_crystal_description needle
_exptl_crystal_F_000 1008
_exptl_crystal_preparation
;
Crystals were grown by slowly cooling a hot concentrated solution 
of the compound in methanol to room temperature.
;
_exptl_crystal_size_max 0.70
_exptl_crystal_size_mid 0.08
_exptl_crystal_size_min 0.06
_refine_diff_density_max 0.248
_refine_diff_density_min -0.214
_refine_diff_density_rms 0.043
_refine_ls_extinction_method none
_refine_ls_goodness_of_fit_ref 1.031
_refine_ls_hydrogen_treatment constr
_refine_ls_matrix_type full
_refine_ls_number_parameters 343
_refine_ls_number_reflns 4862
_refine_ls_number_restraints 0
_refine_ls_restrained_S_all 1.031
_refine_ls_R_factor_all 0.0468
_refine_ls_R_factor_gt 0.0413
_refine_ls_shift/su_max 0.000
_refine_ls_shift/su_mean 0.000
_refine_ls_structure_factor_coef Fsqd
_refine_ls_weighting_details 'calc w=1/[\s^2^(Fo^2^)+(0.0502P)^2^+1.0686P] where P=(Fo^2^+2Fc^2^)/3'
_refine_ls_weighting_scheme calc
_refine_ls_wR_factor_gt 0.1033
_refine_ls_wR_factor_ref 0.1083
_reflns_number_gt 4305
_reflns_number_total 4862
_reflns_threshold_expression >2sigma(I)
_cod_data_source_file om5008852_si_002.cif
_cod_data_source_block 1
_cod_depositor_comments 'Adding full bibliography for 4084487--4084494.cif.'
_cod_original_cell_volume 2336.04(9)
_cod_original_sg_symbol_H-M 'P 21/n'
_cod_database_code 4084487

loop_
_symmetry_equiv_pos_as_xyz
'x, y, z'
'-x+1/2, y+1/2, -z+1/2'
'-x, -y, -z'
'x-1/2, -y-1/2, z-1/2'

loop_
_atom_site_label
_atom_site_type_symbol
_atom_site_fract_x
_atom_site_fract_y
_atom_site_fract_z
_atom_site_U_iso_or_equiv
_atom_site_adp_type
_atom_site_occupancy
_atom_site_symmetry_multiplicity
_atom_site_calc_flag
_atom_site_refinement_flags
C1 C 0.32174(6) 0.9080(3) 0.10412(6) 0.0243(3) Uani 1 1 d .
H1 H 0.3442 1.0108 0.0827 0.029 Uiso 1 1 calc R
C2 C 0.35559(7) 0.7141(3) 0.14493(6) 0.0275(3) Uani 1 1 d .
H2 H 0.4012 0.6874 0.1506 0.033 Uiso 1 1 calc R
C3 C 0.32542(7) 0.5550(3) 0.17838(6) 0.0270(3) Uani 1 1 d .
H3 H 0.3499 0.4236 0.2058 0.032 Uiso 1 1 calc R
C3A C 0.25911(7) 0.5961(2) 0.16999(6) 0.0240(3) Uani 1 1 d .
C4 C 0.20928(7) 0.4744(3) 0.19713(6) 0.0263(3) Uani 1 1 d .
H4B H 0.2021 0.2920 0.1850 0.032 Uiso 1 1 calc R
H4A H 0.2247 0.4888 0.2444 0.032 Uiso 1 1 calc R
C4A C 0.14605(7) 0.6296(2) 0.16637(6) 0.0241(3) Uani 1 1 d .
C5 C 0.08268(7) 0.6234(3) 0.16948(6) 0.0285(3) Uani 1 1 d .
H5 H 0.0711 0.5034 0.1960 0.034 Uiso 1 1 calc R
C6 C 0.03574(7) 0.7996(3) 0.13229(7) 0.0307(3) Uani 1 1 d .
H6 H -0.0080 0.7959 0.1342 0.037 Uiso 1 1 calc R
C7 C 0.05053(7) 0.9796(3) 0.09278(6) 0.0274(3) Uani 1 1 d .
H7 H 0.0172 1.0951 0.0685 0.033 Uiso 1 1 calc R
C7A C 0.11492(6) 0.9895(2) 0.08902(6) 0.0219(3) Uani 1 1 d .
C7B C 0.14106(6) 1.1629(2) 0.05114(6) 0.0220(3) Uani 1 1 d .
C8 C 0.10063(7) 1.3540(3) 0.01249(6) 0.0259(3) Uani 1 1 d .
H8 H 0.0555 1.3672 0.0101 0.031 Uiso 1 1 calc R
C9 C 0.12473(7) 1.5222(3) -0.02198(6) 0.0278(3) Uani 1 1 d .
H9 H 0.0964 1.6502 -0.0475 0.033 Uiso 1 1 calc R
C10 C 0.19068(7) 1.5046(3) -0.01933(6) 0.0269(3) Uani 1 1 d .
H10 H 0.2074 1.6208 -0.0430 0.032 Uiso 1 1 calc R
C11 C 0.23170(7) 1.3186(2) 0.01763(6) 0.0239(3) Uani 1 1 d .
H11 H 0.2764 1.3077 0.0186 0.029 Uiso 1 1 calc R
C11A C 0.20908(6) 1.1446(2) 0.05390(6) 0.0211(3) Uani 1 1 d .
C11B C 0.25390(6) 0.9520(2) 0.09461(6) 0.0210(3) Uani 1 1 d .
C12 C 0.22639(6) 0.7926(2) 0.12873(6) 0.0207(3) Uani 1 1 d .
C13 C 0.15935(6) 0.8118(2) 0.12639(6) 0.0217(3) Uani 1 1 d .
C51 C 0.51711(6) 0.9687(3) 0.10379(6) 0.0251(3) Uani 1 1 d .
H51 H 0.5078 0.9897 0.0591 0.030 Uiso 1 1 calc R
C52 C 0.48782(6) 1.1298(3) 0.13603(7) 0.0266(3) Uani 1 1 d .
H52 H 0.4594 1.2619 0.1127 0.032 Uiso 1 1 calc R
C53 C 0.49855(6) 1.1056(3) 0.20209(7) 0.0257(3) Uani 1 1 d .
H53 H 0.4777 1.2184 0.2229 0.031 Uiso 1 1 calc R
C53A C 0.54023(6) 0.9136(2) 0.23564(6) 0.0238(3) Uani 1 1 d .
C54 C 0.56498(7) 0.8246(3) 0.30559(6) 0.0256(3) Uani 1 1 d .
H54B H 0.5876 0.9651 0.3347 0.031 Uiso 1 1 calc R
H54A H 0.5277 0.7604 0.3184 0.031 Uiso 1 1 calc R
C54A C 0.61379(6) 0.6102(2) 0.30619(6) 0.0231(3) Uani 1 1 d .
C55 C 0.65410(6) 0.4497(3) 0.35247(6) 0.0249(3) Uani 1 1 d .
H55 H 0.6556 0.4607 0.3956 0.030 Uiso 1 1 calc R
C56 C 0.69307(6) 0.2689(3) 0.33406(7) 0.0265(3) Uani 1 1 d .
H56 H 0.7212 0.1591 0.3658 0.032 Uiso 1 1 calc R
C57 C 0.69206(6) 0.2446(2) 0.27151(7) 0.0250(3) Uani 1 1 d .
H57 H 0.7189 0.1190 0.2612 0.030 Uiso 1 1 calc R
C57A C 0.65123(6) 0.4062(2) 0.22332(6) 0.0227(3) Uani 1 1 d .
C57B C 0.64224(6) 0.4103(2) 0.15465(6) 0.0234(3) Uani 1 1 d .
C58 C 0.67627(7) 0.2356(3) 0.12909(7) 0.0267(3) Uani 1 1 d .
H58 H 0.7066 0.1190 0.1569 0.032 Uiso 1 1 calc R
C59 C 0.66680(7) 0.2293(3) 0.06440(7) 0.0299(3) Uani 1 1 d .
H59 H 0.6901 0.1083 0.0481 0.036 Uiso 1 1 calc R
C60 C 0.62288(7) 0.4008(3) 0.02302(7) 0.0305(3) Uani 1 1 d .
H60 H 0.6160 0.3958 -0.0215 0.037 Uiso 1 1 calc R
C61 C 0.58940(7) 0.5779(3) 0.04677(6) 0.0279(3) Uani 1 1 d .
H61 H 0.5601 0.6952 0.0182 0.033 Uiso 1 1 calc R
C61A C 0.59770(6) 0.5887(2) 0.11241(6) 0.0233(3) Uani 1 1 d .
C61B C 0.56063(6) 0.7742(2) 0.13701(6) 0.0229(3) Uani 1 1 d .
C62 C 0.57011(6) 0.7591(2) 0.20182(6) 0.0222(3) Uani 1 1 d .
C63 C 0.61415(6) 0.5818(2) 0.24361(6) 0.0220(3) Uani 1 1 d .

loop_
_atom_site_aniso_label
_atom_site_aniso_U_11
_atom_site_aniso_U_22
_atom_site_aniso_U_33
_atom_site_aniso_U_23
_atom_site_aniso_U_13
_atom_site_aniso_U_12
C1 0.0255(6) 0.0235(6) 0.0243(6) -0.0043(5) 0.0091(5) -0.0045(5)
C2 0.0241(6) 0.0279(7) 0.0281(7) -0.0051(5) 0.0059(5) 0.0004(5)
C3 0.0324(7) 0.0214(6) 0.0221(6) -0.0016(5) 0.0028(5) 0.0023(5)
C3A 0.0321(7) 0.0201(6) 0.0181(6) -0.0043(5) 0.0064(5) -0.0044(5)
C4 0.0352(7) 0.0219(6) 0.0198(6) -0.0006(5) 0.0066(5) -0.0047(6)
C4A 0.0324(7) 0.0200(6) 0.0190(6) -0.0053(5) 0.0075(5) -0.0054(5)
C5 0.0357(7) 0.0272(7) 0.0254(6) -0.0040(5) 0.0141(6) -0.0105(6)
C6 0.0266(7) 0.0338(7) 0.0353(7) -0.0069(6) 0.0151(6) -0.0077(6)
C7 0.0260(6) 0.0272(7) 0.0285(7) -0.0041(5) 0.0085(5) -0.0005(5)
C7A 0.0252(6) 0.0206(6) 0.0198(6) -0.0060(5) 0.0074(5) -0.0036(5)
C7B 0.0268(6) 0.0204(6) 0.0176(5) -0.0060(5) 0.0061(5) -0.0035(5)
C8 0.0273(6) 0.0258(6) 0.0217(6) -0.0051(5) 0.0046(5) 0.0015(5)
C9 0.0384(7) 0.0228(6) 0.0181(6) -0.0011(5) 0.0043(5) 0.0040(6)
C10 0.0410(8) 0.0214(6) 0.0191(6) -0.0028(5) 0.0113(5) -0.0037(6)
C11 0.0308(6) 0.0230(6) 0.0193(6) -0.0048(5) 0.0102(5) -0.0041(5)
C11A 0.0263(6) 0.0194(6) 0.0169(5) -0.0058(5) 0.0067(5) -0.0040(5)
C11B 0.0247(6) 0.0199(6) 0.0180(5) -0.0052(5) 0.0068(5) -0.0024(5)
C12 0.0251(6) 0.0194(6) 0.0164(5) -0.0060(5) 0.0056(5) -0.0028(5)
C13 0.0259(6) 0.0208(6) 0.0189(6) -0.0076(5) 0.0082(5) -0.0065(5)
C51 0.0250(6) 0.0251(6) 0.0244(6) 0.0031(5) 0.0075(5) -0.0019(5)
C52 0.0217(6) 0.0230(6) 0.0340(7) 0.0047(5) 0.0079(5) 0.0008(5)
C53 0.0226(6) 0.0230(6) 0.0330(7) -0.0034(5) 0.0114(5) -0.0018(5)
C53A 0.0212(6) 0.0239(6) 0.0265(6) -0.0019(5) 0.0084(5) -0.0049(5)
C54 0.0261(6) 0.0241(6) 0.0273(6) -0.0006(5) 0.0098(5) 0.0007(5)
C54A 0.0222(6) 0.0203(6) 0.0279(6) -0.0014(5) 0.0098(5) -0.0029(5)
C55 0.0259(6) 0.0254(6) 0.0234(6) 0.0012(5) 0.0085(5) -0.0033(5)
C56 0.0241(6) 0.0236(6) 0.0300(7) 0.0064(5) 0.0067(5) 0.0004(5)
C57 0.0216(6) 0.0214(6) 0.0331(7) 0.0010(5) 0.0106(5) 0.0013(5)
C57A 0.0204(6) 0.0205(6) 0.0275(6) 0.0002(5) 0.0087(5) -0.0035(5)
C57B 0.0215(6) 0.0216(6) 0.0277(6) -0.0005(5) 0.0089(5) -0.0052(5)
C58 0.0244(6) 0.0229(6) 0.0334(7) 0.0006(5) 0.0107(5) -0.0009(5)
C59 0.0306(7) 0.0280(7) 0.0351(7) -0.0049(6) 0.0164(6) -0.0017(6)
C60 0.0347(7) 0.0332(7) 0.0257(6) -0.0020(6) 0.0131(6) -0.0033(6)
C61 0.0294(7) 0.0279(7) 0.0260(6) 0.0015(5) 0.0088(5) -0.0013(6)
C61A 0.0227(6) 0.0220(6) 0.0259(6) -0.0006(5) 0.0092(5) -0.0049(5)
C61B 0.0215(6) 0.0206(6) 0.0263(6) 0.0014(5) 0.0078(5) -0.0038(5)
C62 0.0195(6) 0.0188(6) 0.0275(6) 0.0004(5) 0.0070(5) -0.0032(5)
C63 0.0198(6) 0.0205(6) 0.0246(6) 0.0013(5) 0.0059(5) -0.0042(5)

loop_
_atom_type_symbol
_atom_type_description
_atom_type_scat_dispersion_real
_atom_type_scat_dispersion_imag
_atom_type_scat_source
C C 0.0181 0.0091 'International Tables Vol C Tables 4.2.6.8 and 6.1.1.4'
H H 0.0000 0.0000 'International Tables Vol C Tables 4.2.6.8 and 6.1.1.4'

loop_
_geom_angle_atom_site_label_1
_geom_angle_atom_site_label_2
_geom_angle_atom_site_label_3
_geom_angle
C2 C1 C11B 119.82(12)
C2 C1 H1 120.1
C11B C1 H1 120.1
C1 C2 C3 123.09(12)
C1 C2 H2 118.5
C3 C2 H2 118.5
C3A C3 C2 117.95(12)
C3A C3 H3 121.0
C2 C3 H3 121.0
C3 C3A C12 117.68(12)
C3 C3A C4 134.55(12)
C12 C3A C4 107.76(11)
C4A C4 C3A 103.36(10)
C4A C4 H4B 111.1
C3A C4 H4B 111.1
C4A C4 H4A 111.1
C3A C4 H4A 111.1
H4B C4 H4A 109.1
C5 C4A C13 117.59(12)
C5 C4A C4 134.45(12)
C13 C4A C4 107.95(11)
C4A C5 C6 118.14(12)
C4A C5 H5 120.9
C6 C5 H5 120.9
C7 C6 C5 122.95(13)
C7 C6 H6 118.5
C5 C6 H6 118.5
C6 C7 C7A 119.82(13)
C6 C7 H7 120.1
C7A C7 H7 120.1
C13 C7A C7 115.09(12)
C13 C7A C7B 116.17(11)
C7 C7A C7B 128.74(12)
C8 C7B C11A 118.42(12)
C8 C7B C7A 120.93(12)
C11A C7B C7A 120.64(11)
C9 C8 C7B 121.74(13)
C9 C8 H8 119.1
C7B C8 H8 119.1
C8 C9 C10 119.88(12)
C8 C9 H9 120.1
C10 C9 H9 120.1
C11 C10 C9 120.06(12)
C11 C10 H10 120.0
C9 C10 H10 120.0
C10 C11 C11A 121.74(13)
C10 C11 H11 119.1
C11A C11 H11 119.1
C11 C11A C7B 118.15(12)
C11 C11A C11B 121.19(12)
C7B C11A C11B 120.65(11)
C12 C11B C1 115.16(12)
C12 C11B C11A 116.16(11)
C1 C11B C11A 128.68(12)
C11B C12 C3A 126.29(12)
C11B C12 C13 123.22(12)
C3A C12 C13 110.49(11)
C7A C13 C4A 126.41(12)
C7A C13 C12 123.16(12)
C4A C13 C12 110.43(12)
C52 C51 C61B 120.24(12)
C52 C51 H51 119.9
C61B C51 H51 119.9
C51 C52 C53 122.70(12)
C51 C52 H52 118.6
C53 C52 H52 118.6
C53A C53 C52 118.22(12)
C53A C53 H53 120.9
C52 C53 H53 120.9
C53 C53A C62 117.41(12)
C53 C53A C54 134.78(12)
C62 C53A C54 107.79(11)
C54A C54 C53A 103.35(10)
C54A C54 H54B 111.1
C53A C54 H54B 111.1
C54A C54 H54A 111.1
C53A C54 H54A 111.1
H54B C54 H54A 109.1
C55 C54A C63 117.54(12)
C55 C54A C54 134.82(12)
C63 C54A C54 107.64(11)
C54A C55 C56 118.26(12)
C54A C55 H55 120.9
C56 C55 H55 120.9
C57 C56 C55 122.84(12)
C57 C56 H56 118.6
C55 C56 H56 118.6
C56 C57 C57A 119.99(12)
C56 C57 H57 120.0
C57A C57 H57 120.0
C63 C57A C57 115.22(12)
C63 C57A C57B 116.11(11)
C57 C57A C57B 128.67(12)
C58 C57B C61A 118.72(12)
C58 C57B C57A 120.48(12)
C61A C57B C57A 120.79(11)
C59 C58 C57B 121.60(13)
C59 C58 H58 119.2
C57B C58 H58 119.2
C58 C59 C60 119.83(13)
C58 C59 H59 120.1
C60 C59 H59 120.1
C61 C60 C59 120.05(13)
C61 C60 H60 120.0
C59 C60 H60 120.0
C60 C61 C61A 121.55(13)
C60 C61 H61 119.2
C61A C61 H61 119.2
C61 C61A C57B 118.24(12)
C61 C61A C61B 121.13(12)
C57B C61A C61B 120.61(11)
C62 C61B C51 115.02(12)
C62 C61B C61A 116.18(11)
C51 C61B C61A 128.80(12)
C61B C62 C53A 126.38(12)
C61B C62 C63 123.14(12)
C53A C62 C63 110.47(12)
C57A C63 C54A 126.15(12)
C57A C63 C62 123.14(12)
C54A C63 C62 110.70(11)

loop_
_geom_bond_atom_site_label_1
_geom_bond_atom_site_label_2
_geom_bond_distance
C1 C2 1.3891(19)
C1 C11B 1.4108(18)
C1 H1 0.9500
C2 C3 1.409(2)
C2 H2 0.9500
C3 C3A 1.3815(19)
C3 H3 0.9500
C3A C12 1.3968(18)
C3A C4 1.5294(18)
C4 C4A 1.5242(19)
C4 H4B 0.9900
C4 H4A 0.9900
C4A C5 1.3793(19)
C4A C13 1.3967(18)
C5 C6 1.406(2)
C5 H5 0.9500
C6 C7 1.395(2)
C6 H6 0.9500
C7 C7A 1.4073(18)
C7 H7 0.9500
C7A C13 1.3854(18)
C7A C7B 1.4710(18)
C7B C8 1.4068(18)
C7B C11A 1.4367(18)
C8 C9 1.377(2)
C8 H8 0.9500
C9 C10 1.393(2)
C9 H9 0.9500
C10 C11 1.3786(19)
C10 H10 0.9500
C11 C11A 1.4060(18)
C11 H11 0.9500
C11A C11B 1.4705(18)
C11B C12 1.3852(18)
C12 C13 1.4191(17)
C51 C52 1.3858(19)
C51 C61B 1.4071(18)
C51 H51 0.9500
C52 C53 1.4113(19)
C52 H52 0.9500
C53 C53A 1.3812(19)
C53 H53 0.9500
C53A C62 1.3971(18)
C53A C54 1.5333(18)
C54 C54A 1.5296(18)
C54 H54B 0.9900
C54 H54A 0.9900
C54A C55 1.3789(18)
C54A C63 1.4002(18)
C55 C56 1.4101(19)
C55 H55 0.9500
C56 C57 1.3876(19)
C56 H56 0.9500
C57 C57A 1.4096(18)
C57 H57 0.9500
C57A C63 1.3854(18)
C57A C57B 1.4708(18)
C57B C58 1.4028(18)
C57B C61A 1.4323(18)
C58 C59 1.3812(19)
C58 H58 0.9500
C59 C60 1.395(2)
C59 H59 0.9500
C60 C61 1.381(2)
C60 H60 0.9500
C61 C61A 1.4085(18)
C61 H61 0.9500
C61A C61B 1.4706(18)
C61B C62 1.3858(18)
C62 C63 1.4192(18)

loop_
_geom_torsion_atom_site_label_1
_geom_torsion_atom_site_label_2
_geom_torsion_atom_site_label_3
_geom_torsion_atom_site_label_4
_geom_torsion
C11B C1 C2 C3 -0.2(2)
C1 C2 C3 C3A -0.2(2)
C2 C3 C3A C12 0.14(18)
C2 C3 C3A C4 -178.77(13)
C3 C3A C4 C4A 178.39(14)
C12 C3A C4 C4A -0.59(13)
C3A C4 C4A C5 179.90(14)
C3A C4 C4A C13 0.81(13)
C13 C4A C5 C6 0.14(18)
C4 C4A C5 C6 -178.87(13)
C4A C5 C6 C7 -0.2(2)
C5 C6 C7 C7A 0.0(2)
C6 C7 C7A C13 0.11(18)
C6 C7 C7A C7B -179.62(12)
C13 C7A C7B C8 -178.74(11)
C7 C7A C7B C8 1.0(2)
C13 C7A C7B C11A -0.14(16)
C7 C7A C7B C11A 179.59(12)
C11A C7B C8 C9 -0.36(18)
C7A C7B C8 C9 178.28(11)
C7B C8 C9 C10 0.37(19)
C8 C9 C10 C11 0.14(19)
C9 C10 C11 C11A -0.65(19)
C10 C11 C11A C7B 0.64(18)
C10 C11 C11A C11B -178.18(11)
C8 C7B C11A C11 -0.14(17)
C7A C7B C11A C11 -178.78(11)
C8 C7B C11A C11B 178.69(11)
C7A C7B C11A C11B 0.05(17)
C2 C1 C11B C12 0.60(17)
C2 C1 C11B C11A -179.90(12)
C11 C11A C11B C12 179.29(11)
C7B C11A C11B C12 0.50(16)
C11 C11A C11B C1 -0.20(19)
C7B C11A C11B C1 -178.99(12)
C1 C11B C12 C3A -0.72(18)
C11A C11B C12 C3A 179.72(11)
C1 C11B C12 C13 178.57(11)
C11A C11B C12 C13 -0.99(17)
C3 C3A C12 C11B 0.36(19)
C4 C3A C12 C11B 179.54(11)
C3 C3A C12 C13 -179.01(11)
C4 C3A C12 C13 0.17(14)
C7 C7A C13 C4A -0.14(18)
C7B C7A C13 C4A 179.63(11)
C7 C7A C13 C12 179.90(11)
C7B C7A C13 C12 -0.34(17)
C5 C4A C13 C7A 0.01(19)
C4 C4A C13 C7A 179.27(11)
C5 C4A C13 C12 179.98(11)
C4 C4A C13 C12 -0.76(14)
C11B C12 C13 C7A 0.96(18)
C3A C12 C13 C7A -179.65(11)
C11B C12 C13 C4A -179.01(11)
C3A C12 C13 C4A 0.38(14)
C61B C51 C52 C53 -1.3(2)
C51 C52 C53 C53A 0.26(19)
C52 C53 C53A C62 1.29(18)
C52 C53 C53A C54 179.47(13)
C53 C53A C54 C54A -176.28(14)
C62 C53A C54 C54A 2.02(13)
C53A C54 C54A C55 179.25(14)
C53A C54 C54A C63 -1.34(13)
C63 C54A C55 C56 0.22(18)
C54 C54A C55 C56 179.57(13)
C54A C55 C56 C57 -0.6(2)
C55 C56 C57 C57A 0.5(2)
C56 C57 C57A C63 -0.12(18)
C56 C57 C57A C57B -179.20(12)
C63 C57A C57B C58 -178.38(11)
C57 C57A C57B C58 0.7(2)
C63 C57A C57B C61A 0.38(17)
C57 C57A C57B C61A 179.45(12)
C61A C57B C58 C59 -1.24(19)
C57A C57B C58 C59 177.55(12)
C57B C58 C59 C60 0.5(2)
C58 C59 C60 C61 0.5(2)
C59 C60 C61 C61A -0.9(2)
C60 C61 C61A C57B 0.10(19)
C60 C61 C61A C61B -178.57(12)
C58 C57B C61A C61 0.92(18)
C57A C57B C61A C61 -177.86(11)
C58 C57B C61A C61B 179.61(11)
C57A C57B C61A C61B 0.82(18)
C52 C51 C61B C62 0.69(18)
C52 C51 C61B C61A -178.45(12)
C61 C61A C61B C62 176.80(12)
C57B C61A C61B C62 -1.85(17)
C61 C61A C61B C51 -4.1(2)
C57B C61A C61B C51 177.28(12)
C51 C61B C62 C53A 0.98(19)
C61A C61B C62 C53A -179.76(12)
C51 C61B C62 C63 -177.49(11)
C61A C61B C62 C63 1.76(18)
C53 C53A C62 C61B -2.01(19)
C54 C53A C62 C61B 179.35(12)
C53 C53A C62 C63 176.63(11)
C54 C53A C62 C63 -2.01(14)
C57 C57A C63 C54A -0.25(19)
C57B C57A C63 C54A 178.94(12)
C57 C57A C63 C62 -179.73(11)
C57B C57A C63 C62 -0.54(18)
C55 C54A C63 C57A 0.20(19)
C54 C54A C63 C57A -179.32(12)
C55 C54A C63 C62 179.74(11)
C54 C54A C63 C62 0.22(14)
C61B C62 C63 C57A -0.59(19)
C53A C62 C63 C57A -179.29(11)
C61B C62 C63 C54A 179.86(11)
C53A C62 C63 C54A 1.16(15)
